data_4117581
loop_
_publ_author_name
'Charles L. B. Macdonald'
'Rajoshree Bandyopadhyay'
'Benjamin F. T. Cooper'
'Warren W. Friedl'
'Aaron J. Rossini'
'Robert W. Schurko'
'S. Holger Eichhorn'
'Rolfe H. Herber'

_publ_section_title
;
 Experimental and Computational Insights into the Stabilization of
 Low-Valent Main Group Elements Using Crown Ethers and Related Ligands
;
_journal_name_full 'Journal of the American Chemical Society'
_journal_page_first 4332
_journal_page_last 4345
_journal_paper_doi 10.1021/ja211135s
_journal_volume 134
_journal_year 2012
_chemical_formula_moiety 'C12 H22 F6 O11 S2 Sn'
_chemical_formula_sum 'C12 H22 F6 O11 S2 Sn'
_chemical_formula_weight 639.11
_chemical_name_systematic
;
 ?
;
_space_group_IT_number 14
_symmetry_cell_setting monoclinic
_symmetry_space_group_name_Hall '-P 2ybc'
_symmetry_space_group_name_H-M 'P 1 21/c 1'
_atom_sites_solution_hydrogens geom
_atom_sites_solution_primary direct
_atom_sites_solution_secondary difmap
_audit_creation_method SHELXL-97
_cell_angle_alpha 90.00
_cell_angle_beta 109.332(2)
_cell_angle_gamma 90.00
_cell_formula_units_Z 4
_cell_length_a 14.1583(19)
_cell_length_b 10.1383(14)
_cell_length_c 17.040(2)
_cell_measurement_reflns_used 5633
_cell_measurement_temperature 173(2)
_cell_measurement_theta_max 28.04
_cell_measurement_theta_min 2.52
_cell_volume 2308.0(5)
_computing_cell_refinement 'Bruker SAINT'
_computing_data_collection 'Bruker APEX2'
_computing_data_reduction 'Bruker SAINT'
_computing_molecular_graphics 'Bruker SHELXTL'
_computing_publication_material 'Bruker SHELXTL'
_computing_structure_refinement 'SHELXL-97 (Sheldrick, 2008)'
_computing_structure_solution 'SHELXS-97 (Sheldrick, 2008)'
_diffrn_ambient_temperature 173(2)
_diffrn_measured_fraction_theta_full 0.974
_diffrn_measured_fraction_theta_max 0.974
_diffrn_measurement_device_type 'Bruker APEX-II CCD'
_diffrn_measurement_method '\f and \w scans'
_diffrn_radiation_monochromator graphite
_diffrn_radiation_source 'fine-focus sealed tube'
_diffrn_radiation_type MoK\a
_diffrn_radiation_wavelength 0.71073
_diffrn_reflns_av_R_equivalents 0.0669
_diffrn_reflns_av_sigmaI/netI 0.0636
_diffrn_reflns_limit_h_max 18
_diffrn_reflns_limit_h_min -18
_diffrn_reflns_limit_k_max 13
_diffrn_reflns_limit_k_min -12
_diffrn_reflns_limit_l_max 22
_diffrn_reflns_limit_l_min -21
_diffrn_reflns_number 23717
_diffrn_reflns_theta_full 27.50
_diffrn_reflns_theta_max 27.50
_diffrn_reflns_theta_min 1.52
_diffrn_standards_number 0
_exptl_absorpt_coefficient_mu 1.385
_exptl_absorpt_correction_T_max 0.661
_exptl_absorpt_correction_T_min 0.563
_exptl_absorpt_correction_type multi-scan
_exptl_absorpt_process_details 'SADABS; Bruker, 2008'
_exptl_crystal_colour colourless
_exptl_crystal_density_diffrn 1.839
_exptl_crystal_description block
_exptl_crystal_F_000 1272
_exptl_crystal_size_max 0.40
_exptl_crystal_size_mid 0.40
_exptl_crystal_size_min 0.30
_refine_diff_density_max 1.586
_refine_diff_density_min -1.005
_refine_diff_density_rms 0.144
_refine_ls_extinction_method none
_refine_ls_goodness_of_fit_ref 1.198
_refine_ls_hydrogen_treatment constr
_refine_ls_matrix_type full
_refine_ls_number_parameters 291
_refine_ls_number_reflns 5166
_refine_ls_number_restraints 0
_refine_ls_restrained_S_all 1.198
_refine_ls_R_factor_all 0.0987
_refine_ls_R_factor_gt 0.0700
_refine_ls_shift/su_max 0.001
_refine_ls_shift/su_mean 0.000
_refine_ls_structure_factor_coef Fsqd
_refine_ls_weighting_details 'calc w=1/[\s^2^(Fo^2^)+(0.0299P)^2^+11.3281P] where P=(Fo^2^+2Fc^2^)/3'
_refine_ls_weighting_scheme calc
_refine_ls_wR_factor_gt 0.1220
_refine_ls_wR_factor_ref 0.1325
_reflns_number_gt 3903
_reflns_number_total 5166
_reflns_threshold_expression >2\s(I)
_cod_data_source_file ja211135s_si_002.cif
_cod_data_source_block p21c
_cod_database_code 4117581

loop_
_symmetry_equiv_pos_as_xyz
'x, y, z'
'-x, y+1/2, -z+1/2'
'-x, -y, -z'
'x, -y-1/2, z-1/2'

loop_
_atom_site_label
_atom_site_type_symbol
_atom_site_fract_x
_atom_site_fract_y
_atom_site_fract_z
_atom_site_U_iso_or_equiv
_atom_site_adp_type
_atom_site_occupancy
_atom_site_symmetry_multiplicity
_atom_site_calc_flag
_atom_site_refinement_flags
Sn Sn 0.23093(3) 0.02587(5) 0.73739(3) 0.02620(13) Uani 1 1 d .
O31 O 0.0755(4) -0.0302(6) 0.7867(3) 0.0488(14) Uani 1 1 d .
O32 O 0.0694(3) 0.1142(4) 0.6527(3) 0.0278(10) Uani 1 1 d .
O33 O 0.2437(3) 0.1597(4) 0.6254(3) 0.0272(10) Uani 1 1 d .
O34 O 0.4109(3) 0.0925(4) 0.7518(3) 0.0302(10) Uani 1 1 d .
O35 O 0.3987(4) -0.1252(5) 0.8539(3) 0.0410(12) Uani 1 1 d .
C31 C 0.0850(7) -0.0452(11) 0.8723(5) 0.070(3) Uani 1 1 d .
H31A H 0.0743 0.0403 0.8949 0.106 Uiso 1 1 calc R
H31B H 0.1522 -0.0776 0.9034 0.106 Uiso 1 1 calc R
H31C H 0.0350 -0.1084 0.8774 0.106 Uiso 1 1 calc R
C32 C -0.0167(5) 0.0284(9) 0.7384(5) 0.0437(18) Uani 1 1 d .
H32A H -0.0231 0.1175 0.7599 0.052 Uiso 1 1 calc R
H32B H -0.0737 -0.0261 0.7410 0.052 Uiso 1 1 calc R
C33 C -0.0166(5) 0.0370(8) 0.6516(4) 0.0360(16) Uani 1 1 d .
H33A H -0.0125 -0.0524 0.6295 0.043 Uiso 1 1 calc R
H33B H -0.0789 0.0796 0.6158 0.043 Uiso 1 1 calc R
C34 C 0.0674(5) 0.1541(7) 0.5715(4) 0.0339(16) Uani 1 1 d .
H34A H 0.0056 0.2044 0.5431 0.041 Uiso 1 1 calc R
H34B H 0.0695 0.0760 0.5373 0.041 Uiso 1 1 calc R
C35 C 0.1573(5) 0.2384(7) 0.5834(4) 0.0330(16) Uani 1 1 d .
H35A H 0.1600 0.2683 0.5289 0.040 Uiso 1 1 calc R
H35B H 0.1546 0.3170 0.6170 0.040 Uiso 1 1 calc R
C36 C 0.3362(5) 0.2311(7) 0.6380(4) 0.0338(16) Uani 1 1 d .
H36A H 0.3409 0.3069 0.6757 0.041 Uiso 1 1 calc R
H36B H 0.3389 0.2649 0.5842 0.041 Uiso 1 1 calc R
C37 C 0.4204(5) 0.1372(7) 0.6753(4) 0.0362(17) Uani 1 1 d .
H37A H 0.4164 0.0618 0.6374 0.043 Uiso 1 1 calc R
H37B H 0.4856 0.1819 0.6856 0.043 Uiso 1 1 calc R
C38 C 0.4950(5) 0.0142(8) 0.7992(5) 0.0407(18) Uani 1 1 d .
H38A H 0.5571 0.0674 0.8135 0.049 Uiso 1 1 calc R
H38B H 0.5026 -0.0628 0.7661 0.049 Uiso 1 1 calc R
C39 C 0.4778(5) -0.0311(8) 0.8765(4) 0.0397(17) Uani 1 1 d .
H39A H 0.5394 -0.0717 0.9148 0.048 Uiso 1 1 calc R
H39B H 0.4594 0.0447 0.9052 0.048 Uiso 1 1 calc R
C310 C 0.3762(7) -0.1772(9) 0.9236(5) 0.055(2) Uani 1 1 d .
H31D H 0.4351 -0.2232 0.9605 0.083 Uiso 1 1 calc R
H31E H 0.3202 -0.2392 0.9042 0.083 Uiso 1 1 calc R
H31F H 0.3580 -0.1049 0.9540 0.083 Uiso 1 1 calc R
O11 O 0.2303(4) 0.2471(5) 0.7887(3) 0.0430(13) Uani 1 1 d .
O12 O 0.1843(4) 0.3351(6) 0.9036(4) 0.0626(18) Uani 1 1 d .
O13 O 0.3072(4) 0.1612(5) 0.9278(3) 0.0448(13) Uani 1 1 d .
S1 S 0.25897(13) 0.27146(18) 0.87836(11) 0.0341(4) Uani 1 1 d .
C1 C 0.3580(8) 0.3939(9) 0.8951(5) 0.054(2) Uani 1 1 d .
F11 F 0.3919(5) 0.4298(6) 0.9731(3) 0.0851(19) Uani 1 1 d .
F12 F 0.4336(4) 0.3461(7) 0.8744(4) 0.0865(19) Uani 1 1 d .
F13 F 0.3238(6) 0.5003(5) 0.8498(4) 0.107(3) Uani 1 1 d .
O21 O 0.1621(5) -0.1265(6) 0.6150(4) 0.0633(17) Uani 1 1 d .
O22 O 0.3327(4) -0.1830(6) 0.6337(4) 0.0572(16) Uani 1 1 d .
O23 O 0.2047(4) -0.2020(6) 0.4987(3) 0.0534(15) Uani 1 1 d .
S2 S 0.23061(13) -0.20230(17) 0.58631(11) 0.0336(4) Uani 1 1 d .
C2 C 0.2043(6) -0.3701(8) 0.6102(6) 0.049(2) Uani 1 1 d .
F21 F 0.2587(4) -0.4550(5) 0.5823(4) 0.0770(17) Uani 1 1 d .
F22 F 0.1084(3) -0.4001(5) 0.5723(4) 0.0701(16) Uani 1 1 d .
F23 F 0.2245(5) -0.3902(7) 0.6887(4) 0.096(2) Uani 1 1 d .

loop_
_atom_site_aniso_label
_atom_site_aniso_U_11
_atom_site_aniso_U_22
_atom_site_aniso_U_33
_atom_site_aniso_U_23
_atom_site_aniso_U_13
_atom_site_aniso_U_12
Sn 0.0214(2) 0.0293(2) 0.0262(2) 0.0043(2) 0.00546(16) 0.0004(2)
O31 0.028(3) 0.073(4) 0.044(3) 0.019(3) 0.011(2) 0.004(3)
O32 0.023(2) 0.035(3) 0.021(2) -0.0004(19) 0.0003(18) -0.0029(19)
O33 0.025(2) 0.030(2) 0.024(2) 0.0018(19) 0.0043(19) -0.0046(19)
O34 0.019(2) 0.034(3) 0.035(3) 0.004(2) 0.0047(19) 0.0012(19)
O35 0.042(3) 0.046(3) 0.033(3) 0.004(2) 0.009(2) 0.004(2)
C31 0.051(5) 0.122(9) 0.037(5) 0.036(5) 0.013(4) -0.005(6)
C32 0.026(4) 0.064(5) 0.039(4) 0.005(4) 0.007(3) -0.001(4)
C33 0.021(3) 0.046(4) 0.036(4) 0.002(3) 0.003(3) -0.002(3)
C34 0.033(4) 0.041(4) 0.022(3) 0.001(3) 0.001(3) 0.003(3)
C35 0.032(4) 0.039(4) 0.022(3) 0.002(3) -0.001(3) 0.006(3)
C36 0.028(4) 0.039(4) 0.033(4) 0.005(3) 0.008(3) -0.007(3)
C37 0.032(4) 0.038(4) 0.042(4) 0.002(3) 0.016(3) -0.005(3)
C38 0.018(3) 0.051(5) 0.047(4) 0.001(4) 0.002(3) 0.009(3)
C39 0.027(4) 0.048(4) 0.038(4) 0.001(4) 0.002(3) 0.015(4)
C310 0.071(6) 0.051(5) 0.045(5) 0.011(4) 0.021(5) 0.010(5)
O11 0.047(3) 0.050(3) 0.030(3) -0.010(2) 0.009(2) -0.003(3)
O12 0.058(4) 0.083(5) 0.051(4) 0.000(3) 0.024(3) 0.032(3)
O13 0.053(3) 0.041(3) 0.039(3) 0.006(2) 0.013(3) 0.009(3)
S1 0.0342(10) 0.0393(10) 0.0268(9) -0.0034(7) 0.0073(7) 0.0086(8)
C1 0.080(7) 0.046(5) 0.031(4) -0.004(4) 0.011(4) -0.014(5)
F11 0.110(5) 0.080(4) 0.045(3) -0.019(3) 0.000(3) -0.037(4)
F12 0.069(4) 0.111(5) 0.084(4) -0.017(4) 0.032(3) -0.043(4)
F13 0.177(7) 0.045(4) 0.071(4) 0.015(3) 0.004(4) -0.024(4)
O21 0.072(4) 0.044(3) 0.086(5) -0.018(3) 0.042(4) 0.008(3)
O22 0.047(3) 0.052(4) 0.059(4) -0.003(3) -0.002(3) -0.019(3)
O23 0.059(4) 0.056(4) 0.040(3) 0.005(3) 0.009(3) 0.000(3)
S2 0.0355(10) 0.0274(9) 0.0359(10) -0.0032(7) 0.0092(8) -0.0004(7)
C2 0.039(5) 0.039(5) 0.061(6) 0.008(4) 0.008(4) 0.000(4)
F21 0.056(3) 0.033(3) 0.132(5) -0.004(3) 0.019(3) 0.014(2)
F22 0.040(3) 0.049(3) 0.110(5) 0.009(3) 0.010(3) -0.013(2)
F23 0.106(5) 0.103(5) 0.065(4) 0.042(4) 0.009(3) -0.026(4)

loop_
_atom_type_symbol
_atom_type_description
_atom_type_scat_dispersion_real
_atom_type_scat_dispersion_imag
_atom_type_scat_source
C C 0.0033 0.0016 'International Tables Vol C Tables 4.2.6.8 and 6.1.1.4'
H H 0.0000 0.0000 'International Tables Vol C Tables 4.2.6.8 and 6.1.1.4'
O O 0.0106 0.0060 'International Tables Vol C Tables 4.2.6.8 and 6.1.1.4'
F F 0.0171 0.0103 'International Tables Vol C Tables 4.2.6.8 and 6.1.1.4'
S S 0.1246 0.1234 'International Tables Vol C Tables 4.2.6.8 and 6.1.1.4'
Sn Sn -0.6537 1.4246 'International Tables Vol C Tables 4.2.6.8 and 6.1.1.4'

loop_
_geom_angle_atom_site_label_1
_geom_angle_atom_site_label_2
_geom_angle_atom_site_label_3
_geom_angle
O33 Sn O11 76.82(16)
O33 Sn O32 67.87(14)
O11 Sn O32 75.94(16)
O33 Sn O21 78.37(18)
O11 Sn O21 145.61(19)
O32 Sn O21 72.83(17)
C32 O31 C31 113.1(6)
C34 O32 C33 113.3(5)
C34 O32 Sn 113.0(4)
C33 O32 Sn 115.5(4)
C35 O33 C36 112.1(5)
C35 O33 Sn 115.8(4)
C36 O33 Sn 117.9(4)
C37 O34 C38 112.1(5)
C39 O35 C310 113.2(6)
O31 C31 H31A 109.5
O31 C31 H31B 109.5
H31A C31 H31B 109.5
O31 C31 H31C 109.5
H31A C31 H31C 109.5
H31B C31 H31C 109.5
O31 C32 C33 107.3(6)
O31 C32 H32A 110.3
C33 C32 H32A 110.3
O31 C32 H32B 110.3
C33 C32 H32B 110.3
H32A C32 H32B 108.5
O32 C33 C32 107.4(5)
O32 C33 H33A 110.2
C32 C33 H33A 110.2
O32 C33 H33B 110.2
C32 C33 H33B 110.2
H33A C33 H33B 108.5
O32 C34 C35 106.8(5)
O32 C34 H34A 110.4
C35 C34 H34A 110.4
O32 C34 H34B 110.4
C35 C34 H34B 110.4
H34A C34 H34B 108.6
O33 C35 C34 107.3(6)
O33 C35 H35A 110.3
C34 C35 H35A 110.3
O33 C35 H35B 110.3
C34 C35 H35B 110.3
H35A C35 H35B 108.5
O33 C36 C37 107.4(5)
O33 C36 H36A 110.2
C37 C36 H36A 110.2
O33 C36 H36B 110.2
C37 C36 H36B 110.2
H36A C36 H36B 108.5
O34 C37 C36 106.7(5)
O34 C37 H37A 110.4
C36 C37 H37A 110.4
O34 C37 H37B 110.4
C36 C37 H37B 110.4
H37A C37 H37B 108.6
O34 C38 C39 108.6(5)
O34 C38 H38A 110.0
C39 C38 H38A 110.0
O34 C38 H38B 110.0
C39 C38 H38B 110.0
H38A C38 H38B 108.4
O35 C39 C38 108.2(6)
O35 C39 H39A 110.1
C38 C39 H39A 110.1
O35 C39 H39B 110.1
C38 C39 H39B 110.1
H39A C39 H39B 108.4
O35 C310 H31D 109.5
O35 C310 H31E 109.5
H31D C310 H31E 109.5
O35 C310 H31F 109.5
H31D C310 H31F 109.5
H31E C310 H31F 109.5
S1 O11 Sn 120.2(3)
O12 S1 O13 115.8(3)
O12 S1 O11 114.5(3)
O13 S1 O11 113.3(3)
O12 S1 C1 104.7(4)
O13 S1 C1 104.3(4)
O11 S1 C1 102.2(3)
F11 C1 F13 107.8(7)
F11 C1 F12 108.4(8)
F13 C1 F12 108.4(8)
F11 C1 S1 110.7(6)
F13 C1 S1 110.5(7)
F12 C1 S1 110.9(6)
S2 O21 Sn 119.2(4)
O23 S2 O22 117.4(4)
O23 S2 O21 112.8(4)
O22 S2 O21 114.0(4)
O23 S2 C2 103.8(4)
O22 S2 C2 104.3(4)
O21 S2 C2 102.2(4)
F23 C2 F22 107.9(7)
F23 C2 F21 108.1(7)
F22 C2 F21 107.1(7)
F23 C2 S2 112.9(6)
F22 C2 S2 110.9(5)
F21 C2 S2 109.7(6)

loop_
_geom_bond_atom_site_label_1
_geom_bond_atom_site_label_2
_geom_bond_distance
Sn O33 2.396(4)
Sn O11 2.408(5)
Sn O32 2.436(4)
Sn O21 2.519(6)
O31 C32 1.423(8)
O31 C31 1.427(9)
O32 C34 1.432(7)
O32 C33 1.443(8)
O33 C35 1.437(7)
O33 C36 1.449(7)
O34 C37 1.428(8)
O34 C38 1.437(8)
O35 C39 1.423(9)
O35 C310 1.430(9)
C31 H31A 0.9800
C31 H31B 0.9800
C31 H31C 0.9800
C32 C33 1.483(10)
C32 H32A 0.9900
C32 H32B 0.9900
C33 H33A 0.9900
C33 H33B 0.9900
C34 C35 1.489(9)
C34 H34A 0.9900
C34 H34B 0.9900
C35 H35A 0.9900
C35 H35B 0.9900
C36 C37 1.493(9)
C36 H36A 0.9900
C36 H36B 0.9900
C37 H37A 0.9900
C37 H37B 0.9900
C38 C39 1.490(10)
C38 H38A 0.9900
C38 H38B 0.9900
C39 H39A 0.9900
C39 H39B 0.9900
C310 H31D 0.9800
C310 H31E 0.9800
C310 H31F 0.9800
O11 S1 1.466(5)
O12 S1 1.421(5)
O13 S1 1.430(5)
S1 C1 1.823(9)
C1 F11 1.308(9)
C1 F13 1.322(10)
C1 F12 1.325(11)
O21 S2 1.443(6)
O22 S2 1.416(5)
O23 S2 1.415(5)
S2 C2 1.816(8)
C2 F23 1.288(10)
C2 F22 1.332(9)
C2 F21 1.342(10)

loop_
_geom_torsion_atom_site_label_1
_geom_torsion_atom_site_label_2
_geom_torsion_atom_site_label_3
_geom_torsion_atom_site_label_4
_geom_torsion
O33 Sn O32 C34 20.4(4)
O11 Sn O32 C34 101.7(4)
O21 Sn O32 C34 -63.7(4)
O33 Sn O32 C33 153.1(4)
O11 Sn O32 C33 -125.7(4)
O21 Sn O32 C33 68.9(4)
O11 Sn O33 C35 -67.1(4)
O32 Sn O33 C35 12.9(4)
O21 Sn O33 C35 88.9(4)
O11 Sn O33 C36 69.6(4)
O32 Sn O33 C36 149.6(5)
O21 Sn O33 C36 -134.4(5)
C31 O31 C32 C33 -179.6(7)
C34 O32 C33 C32 -167.5(6)
Sn O32 C33 C32 60.0(6)
O31 C32 C33 O32 -58.3(8)
C33 O32 C34 C35 176.9(5)
Sn O32 C34 C35 -49.4(6)
C36 O33 C35 C34 178.2(5)
Sn O33 C35 C34 -42.6(6)
O32 C34 C35 O33 59.4(7)
C35 O33 C36 C37 -175.3(5)
Sn O33 C36 C37 46.5(6)
C38 O34 C37 C36 -172.5(6)
O33 C36 C37 O34 -59.5(7)
C37 O34 C38 C39 -178.5(6)
C310 O35 C39 C38 179.2(6)
O34 C38 C39 O35 69.7(7)
O33 Sn O11 S1 -158.1(4)
O32 Sn O11 S1 131.8(3)
O21 Sn O11 S1 157.1(3)
Sn O11 S1 O12 -122.0(4)
Sn O11 S1 O13 13.8(4)
Sn O11 S1 C1 125.4(4)
O12 S1 C1 F11 59.1(8)
O13 S1 C1 F11 -63.0(8)
O11 S1 C1 F11 178.8(7)
O12 S1 C1 F13 -60.3(7)
O13 S1 C1 F13 177.6(6)
O11 S1 C1 F13 59.4(7)
O12 S1 C1 F12 179.5(6)
O13 S1 C1 F12 57.4(7)
O11 S1 C1 F12 -60.8(7)
O33 Sn O21 S2 82.9(4)
O11 Sn O21 S2 127.4(4)
O32 Sn O21 S2 153.1(4)
Sn O21 S2 O23 -135.9(4)
Sn O21 S2 O22 1.3(5)
Sn O21 S2 C2 113.3(4)
O23 S2 C2 F23 179.4(6)
O22 S2 C2 F23 55.9(7)
O21 S2 C2 F23 -63.1(7)
O23 S2 C2 F22 -59.4(7)
O22 S2 C2 F22 177.1(6)
O21 S2 C2 F22 58.1(7)
O23 S2 C2 F21 58.7(6)
O22 S2 C2 F21 -64.8(7)
O21 S2 C2 F21 176.2(6)
